data_7052242
loop_
_publ_author_name
'Madalan, Augustin M.'
'Avarvari, Narcis'
'Andruh, Marius'

_publ_section_title
;
 Metal complexes as second-sphere ligands
;
_journal_issue 4
_journal_name_full 'New Journal of Chemistry'
_journal_page_first 521
_journal_paper_doi 10.1039/b517989k
_journal_volume 30
_journal_year 2006
_chemical_formula_sum 'C35 H35 Cl Cu N4 Ni O11'
_chemical_formula_weight 845.37
_chemical_name_systematic
;
?
;
_space_group_IT_number 14
_symmetry_cell_setting monoclinic
_symmetry_space_group_name_Hall '-P 2ybc'
_symmetry_space_group_name_H-M 'P 1 21/c 1'
_atom_sites_solution_hydrogens geom
_atom_sites_solution_primary direct
_atom_sites_solution_secondary difmap
_audit_creation_method SHELXL-97
_cell_angle_alpha 90.00
_cell_angle_beta 106.723(10)
_cell_angle_gamma 90.00
_cell_formula_units_Z 4
_cell_length_a 12.6386(12)
_cell_length_b 35.110(2)
_cell_length_c 8.4367(6)
_cell_measurement_reflns_used 8000
_cell_measurement_temperature 293(2)
_cell_measurement_theta_max 24.95
_cell_measurement_theta_min 2.05
_cell_volume 3585.4(5)
_computing_cell_refinement 'SELECT, CELL [STOE-IPDS]'
_computing_data_collection 'EXPOSE [STOE-IPDS]'
_computing_data_reduction 'INTEGRATE [STOE-IPDS]'
_computing_structure_refinement 'SHELXL-97 (Sheldrick, 1997)'
_computing_structure_solution 'SHELXS-97 (Sheldrick, 1990)'
_diffrn_ambient_temperature 293(2)
_diffrn_detector_area_resol_mean 6.6
_diffrn_measured_fraction_theta_full 0.962
_diffrn_measured_fraction_theta_max 0.962
_diffrn_measurement_device_type STOE-IPDS
_diffrn_measurement_method 'Oscillation, Phi. incr. = 0.7'
_diffrn_radiation_monochromator graphite
_diffrn_radiation_source 'fine-focus sealed tube'
_diffrn_radiation_type MoK\a
_diffrn_radiation_wavelength 0.71073
_diffrn_reflns_av_R_equivalents 0.1016
_diffrn_reflns_av_sigmaI/netI 0.1276
_diffrn_reflns_limit_h_max 15
_diffrn_reflns_limit_h_min -15
_diffrn_reflns_limit_k_max 42
_diffrn_reflns_limit_k_min -43
_diffrn_reflns_limit_l_max 9
_diffrn_reflns_limit_l_min -9
_diffrn_reflns_number 27115
_diffrn_reflns_theta_full 25.97
_diffrn_reflns_theta_max 25.97
_diffrn_reflns_theta_min 2.04
_exptl_absorpt_coefficient_mu 1.259
_exptl_absorpt_correction_T_max 0.8793
_exptl_absorpt_correction_T_min 0.8675
_exptl_absorpt_correction_type multi-scan
_exptl_absorpt_process_details wingx
_exptl_crystal_colour green
_exptl_crystal_density_diffrn 1.566
_exptl_crystal_density_meas ?
_exptl_crystal_density_method .
_exptl_crystal_description prism
_exptl_crystal_F_000 1740
_exptl_crystal_size_max 0.6
_exptl_crystal_size_mid 0.15
_exptl_crystal_size_min 0.04
_refine_diff_density_max 0.242
_refine_diff_density_min -0.309
_refine_diff_density_rms 0.049
_refine_ls_extinction_method none
_refine_ls_goodness_of_fit_ref 0.757
_refine_ls_hydrogen_treatment mixed
_refine_ls_matrix_type full
_refine_ls_number_parameters 513
_refine_ls_number_reflns 6751
_refine_ls_number_restraints 0
_refine_ls_restrained_S_all 0.757
_refine_ls_R_factor_all 0.1360
_refine_ls_R_factor_gt 0.0382
_refine_ls_shift/su_max 0.000
_refine_ls_shift/su_mean 0.000
_refine_ls_structure_factor_coef Fsqd
_refine_ls_weighting_details 'calc w=1/[\s^2^(Fo^2^)+(0.0163P)^2^+0.0000P] where P=(Fo^2^+2Fc^2^)/3'
_refine_ls_weighting_scheme calc
_refine_ls_wR_factor_gt 0.0545
_refine_ls_wR_factor_ref 0.0721
_reflns_number_gt 2594
_reflns_number_total 6751
_reflns_threshold_expression >2sigma(I)
_cod_data_source_file b517989k.txt
_cod_data_source_block mam33
_cod_depositor_comments
;
The following automatic conversions were performed:
'_symmetry_cell_setting' value 'Monoclinic' changed to 'monoclinic'
according to '/home/saulius/struct/CIF-dictionaries/cif_core.dic'
dictionary named 'cif_core.dic' version 2.4.1 from 2010-06-29.

Automatic conversion script
Id: cif_fix_enum 1527 2010-12-29 10:47:43Z saulius 
;
_cod_original_sg_symbol_H-M P21/c
_cod_database_code 7052242

loop_
_symmetry_equiv_pos_as_xyz
'x, y, z'
'-x, y+1/2, -z+1/2'
'-x, -y, -z'
'x, -y-1/2, z-1/2'

loop_
_atom_site_label
_atom_site_type_symbol
_atom_site_fract_x
_atom_site_fract_y
_atom_site_fract_z
_atom_site_U_iso_or_equiv
_atom_site_adp_type
_atom_site_occupancy
_atom_site_symmetry_multiplicity
_atom_site_calc_flag
_atom_site_refinement_flags
_atom_site_disorder_assembly
_atom_site_disorder_group
C1 C 0.7129(4) -0.26024(13) 0.9935(6) 0.0839(16) Uani 1 1 d . . .
H1A H 0.6394 -0.2644 0.9227 0.126 Uiso 1 1 calc R . .
H1B H 0.7094 -0.2520 1.1005 0.126 Uiso 1 1 calc R . .
H1C H 0.7542 -0.2835 1.0048 0.126 Uiso 1 1 calc R . .
C2 C 0.8716(4) -0.22162(13) 1.0074(6) 0.0663(13) Uani 1 1 d . . .
C3 C 0.9358(5) -0.24156(14) 1.1377(7) 0.0802(15) Uani 1 1 d . . .
H3 H 0.9084 -0.2637 1.1718 0.096 Uiso 1 1 calc R . .
C4 C 1.0428(5) -0.22927(19) 1.2216(8) 0.101(2) Uani 1 1 d . . .
H4 H 1.0857 -0.2427 1.3125 0.121 Uiso 1 1 calc R . .
C5 C 1.0828(4) -0.1974(2) 1.1677(8) 0.0989(19) Uani 1 1 d . . .
H5 H 1.1542 -0.1893 1.2215 0.119 Uiso 1 1 calc R . .
C6 C 1.0187(4) -0.17647(17) 1.0327(7) 0.0793(15) Uani 1 1 d . . .
C7 C 0.9113(4) -0.18816(13) 0.9480(6) 0.0623(12) Uani 1 1 d . . .
C8 C 1.0637(4) -0.14260(19) 0.9839(8) 0.0913(19) Uani 1 1 d . . .
H8 H 1.1362 -0.1364 1.0409 0.110 Uiso 1 1 calc R . .
C9 C 1.0747(6) -0.0873(2) 0.8275(11) 0.144(3) Uani 1 1 d . . .
H9A H 1.1248 -0.0772 0.9286 0.173 Uiso 1 1 calc R . .
H9B H 1.1182 -0.0957 0.7564 0.173 Uiso 1 1 calc R . .
C10 C 1.0034(6) -0.05965(18) 0.7504(12) 0.146(3) Uani 1 1 d . . .
H10A H 1.0349 -0.0458 0.6752 0.175 Uiso 1 1 calc R . .
H10B H 0.9928 -0.0418 0.8321 0.175 Uiso 1 1 calc R . .
C11 C 0.8242(7) -0.05732(15) 0.5372(9) 0.094(2) Uani 1 1 d . . .
H11 H 0.8483 -0.0340 0.5086 0.113 Uiso 1 1 calc R . .
C12 C 0.7175(5) -0.06818(15) 0.4477(8) 0.0815(16) Uani 1 1 d . . .
C13 C 0.6557(6) -0.04376(16) 0.3217(8) 0.096(2) Uani 1 1 d . . .
H13 H 0.6867 -0.0211 0.2996 0.115 Uiso 1 1 calc R . .
C14 C 0.5528(6) -0.05316(17) 0.2340(9) 0.104(2) Uani 1 1 d . . .
H14 H 0.5129 -0.0371 0.1504 0.124 Uiso 1 1 calc R . .
C15 C 0.5054(5) -0.08691(16) 0.2674(7) 0.0917(18) Uani 1 1 d . . .
H15 H 0.4339 -0.0932 0.2059 0.110 Uiso 1 1 calc R . .
C16 C 0.5632(5) -0.11106(14) 0.3906(7) 0.0752(15) Uani 1 1 d . . .
C17 C 0.6735(5) -0.10282(13) 0.4844(7) 0.0704(14) Uani 1 1 d . . .
C18 C 0.4077(4) -0.15143(17) 0.3698(7) 0.0998(18) Uani 1 1 d . . .
H18A H 0.3903 -0.1758 0.4080 0.150 Uiso 1 1 calc R . .
H18B H 0.3874 -0.1514 0.2511 0.150 Uiso 1 1 calc R . .
H18C H 0.3674 -0.1319 0.4070 0.150 Uiso 1 1 calc R . .
C19 C 0.4846(4) -0.07774(12) 0.7196(6) 0.0588(12) Uani 1 1 d . . .
H19 H 0.4149 -0.0869 0.6631 0.071 Uiso 1 1 calc R . .
C20 C 0.5161(4) -0.04214(12) 0.6770(6) 0.0673(13) Uani 1 1 d . . .
H20 H 0.4681 -0.0279 0.5938 0.081 Uiso 1 1 calc R . .
C21 C 0.6173(4) -0.02839(13) 0.7575(7) 0.0709(14) Uani 1 1 d . . .
H21 H 0.6394 -0.0047 0.7296 0.085 Uiso 1 1 calc R . .
C22 C 0.6884(4) -0.04995(13) 0.8826(6) 0.0617(13) Uani 1 1 d . . .
C23 C 0.6500(4) -0.08559(11) 0.9189(6) 0.0516(11) Uani 1 1 d . . .
C24 C 0.7170(4) -0.10886(12) 1.0454(6) 0.0534(11) Uani 1 1 d . . .
C25 C 0.8228(4) -0.09684(14) 1.1379(6) 0.0642(13) Uani 1 1 d . . .
C26 C 0.8829(4) -0.12145(15) 1.2596(7) 0.0720(14) Uani 1 1 d . . .
H26 H 0.9545 -0.1152 1.3209 0.086 Uiso 1 1 calc R . .
C27 C 0.8368(4) -0.15481(16) 1.2890(6) 0.0758(14) Uani 1 1 d . . .
H27 H 0.8757 -0.1710 1.3727 0.091 Uiso 1 1 calc R . .
C28 C 0.7302(4) -0.16442(13) 1.1915(6) 0.0676(14) Uani 1 1 d . . .
H28 H 0.6999 -0.1874 1.2121 0.081 Uiso 1 1 calc R . .
C29 C 0.7961(4) -0.03819(15) 0.9799(7) 0.0785(15) Uani 1 1 d . . .
H29 H 0.8224 -0.0145 0.9602 0.094 Uiso 1 1 calc R . .
C30 C 0.8596(4) -0.06024(15) 1.0976(8) 0.0789(15) Uani 1 1 d . . .
H30 H 0.9298 -0.0518 1.1555 0.095 Uiso 1 1 calc R . .
C31 C 0.4048(4) -0.24222(13) 1.1396(7) 0.0951(18) Uani 1 1 d . . .
H31A H 0.4777 -0.2454 1.2139 0.143 Uiso 1 1 calc R . .
H31B H 0.3823 -0.2654 1.0787 0.143 Uiso 1 1 calc R . .
H31C H 0.3542 -0.2363 1.2018 0.143 Uiso 1 1 calc R . .
C32 C 0.4054(5) -0.21019(12) 1.0208(6) 0.0650(13) Uani 1 1 d . . .
C33 C 0.3078(4) -0.20025(13) 0.9038(7) 0.0694(13) Uani 1 1 d . . .
H33 H 0.2440 -0.2130 0.9074 0.083 Uiso 1 1 calc R . .
C34 C 0.2973(4) -0.17279(13) 0.7810(6) 0.0633(13) Uani 1 1 d . . .
C35 C 0.1894(4) -0.16959(15) 0.6470(7) 0.0966(19) Uani 1 1 d . . .
H35A H 0.1947 -0.1498 0.5712 0.145 Uiso 1 1 calc R . .
H35B H 0.1315 -0.1636 0.6956 0.145 Uiso 1 1 calc R . .
H35C H 0.1732 -0.1933 0.5887 0.145 Uiso 1 1 calc R . .
Cu1 Cu 0.52262(4) -0.151391(14) 0.91288(8) 0.05951(17) Uani 1 1 d . . .
N1 N 1.0115(4) -0.12001(13) 0.8671(6) 0.0855(14) Uani 1 1 d . . .
N2 N 0.8939(4) -0.07574(12) 0.6555(7) 0.0885(14) Uani 1 1 d . . .
N3 N 0.5488(3) -0.09914(9) 0.8362(5) 0.0547(9) Uani 1 1 d . . .
N4 N 0.6713(3) -0.14253(10) 1.0729(5) 0.0550(10) Uani 1 1 d . . .
Ni1 Ni 0.86919(5) -0.123113(17) 0.73587(9) 0.0689(2) Uani 1 1 d . . .
O1 O 0.7662(3) -0.23150(8) 0.9228(4) 0.0695(9) Uani 1 1 d . . .
O2 O 0.8442(2) -0.16983(8) 0.8237(4) 0.0674(9) Uani 1 1 d . . .
O1W O 0.5978(3) -0.18267(9) 0.7375(5) 0.0642(9) Uani 1 1 d . . .
O3 O 0.7254(2) -0.12686(8) 0.6005(4) 0.0700(9) Uani 1 1 d . . .
O4 O 0.5238(3) -0.14441(10) 0.4345(5) 0.0836(10) Uani 1 1 d . . .
O5 O 0.4984(2) -0.19440(8) 1.0370(4) 0.0685(9) Uani 1 1 d . . .
O6 O 0.3750(2) -0.15123(9) 0.7686(4) 0.0716(9) Uani 1 1 d . . .
O7 O 1.2556(12) -0.0423(5) 1.490(3) 0.190(9) Uani 0.50 1 d P . .
O8 O 1.1507(4) -0.09428(13) 1.3493(9) 0.191(3) Uani 1 1 d . . .
O9 O 1.1304(11) -0.0322(4) 1.238(2) 0.142(7) Uani 0.50 1 d P . .
O10 O 1.0903(12) -0.0348(5) 1.359(4) 0.231(14) Uani 0.50 1 d P . .
O11 O 1.153(4) -0.0491(6) 1.498(4) 0.358(19) Uani 0.50 1 d P . .
O13 O 1.2919(8) -0.0523(4) 1.392(3) 0.142(7) Uani 0.50 1 d P . .
O14 O 1.215(3) -0.0579(6) 1.219(3) 0.276(11) Uani 0.50 1 d P . .
Cl1 Cl 1.18042(13) -0.05694(4) 1.3610(3) 0.0926(5) Uani 1 1 d . . .
H1W H 0.678(5) -0.1951(16) 0.789(8) 0.14(2) Uiso 1 1 d . . .
H2W H 0.612(4) -0.1677(15) 0.668(8) 0.11(2) Uiso 1 1 d . . .

loop_
_atom_site_aniso_label
_atom_site_aniso_U_11
_atom_site_aniso_U_22
_atom_site_aniso_U_33
_atom_site_aniso_U_23
_atom_site_aniso_U_13
_atom_site_aniso_U_12
C1 0.118(4) 0.064(3) 0.067(4) 0.009(3) 0.024(3) -0.005(3)
C2 0.076(4) 0.072(3) 0.051(4) 0.003(3) 0.017(3) 0.020(3)
C3 0.087(4) 0.084(3) 0.067(4) 0.009(3) 0.017(3) 0.027(3)
C4 0.102(5) 0.116(5) 0.077(5) 0.011(4) 0.014(4) 0.037(4)
C5 0.065(4) 0.142(6) 0.079(5) 0.003(4) 0.006(3) 0.018(4)
C6 0.069(4) 0.097(4) 0.076(5) -0.010(3) 0.029(3) 0.005(3)
C7 0.070(3) 0.072(3) 0.049(4) -0.002(3) 0.022(3) 0.012(3)
C8 0.060(4) 0.124(5) 0.086(5) -0.030(4) 0.015(3) -0.003(4)
C9 0.139(7) 0.114(6) 0.178(9) 0.002(5) 0.046(6) -0.035(5)
C10 0.106(5) 0.091(5) 0.260(11) 0.012(6) 0.083(6) -0.029(4)
C11 0.141(6) 0.058(3) 0.111(6) 0.012(4) 0.080(5) 0.013(4)
C12 0.105(5) 0.067(4) 0.088(5) 0.005(3) 0.053(4) 0.014(3)
C13 0.147(6) 0.069(4) 0.097(6) 0.020(4) 0.074(5) 0.034(4)
C14 0.161(7) 0.076(4) 0.092(6) 0.026(4) 0.066(5) 0.051(4)
C15 0.127(5) 0.091(4) 0.065(4) 0.012(3) 0.041(3) 0.048(4)
C16 0.095(4) 0.073(3) 0.060(4) 0.003(3) 0.025(3) 0.027(3)
C17 0.096(4) 0.059(3) 0.073(4) 0.005(3) 0.051(3) 0.019(3)
C18 0.103(4) 0.108(4) 0.076(5) -0.007(4) 0.008(3) 0.011(4)
C19 0.065(3) 0.052(3) 0.059(4) 0.000(2) 0.018(3) 0.003(2)
C20 0.082(4) 0.052(3) 0.069(4) 0.004(2) 0.024(3) 0.007(2)
C21 0.086(4) 0.055(3) 0.081(4) 0.002(3) 0.040(3) -0.001(3)
C22 0.068(3) 0.058(3) 0.067(4) -0.009(3) 0.033(3) -0.004(3)
C23 0.057(3) 0.052(3) 0.050(3) -0.006(2) 0.023(2) 0.001(2)
C24 0.056(3) 0.059(3) 0.049(3) -0.011(2) 0.020(2) 0.004(2)
C25 0.060(3) 0.076(3) 0.056(4) -0.016(3) 0.015(3) 0.005(3)
C26 0.058(3) 0.090(4) 0.063(4) -0.014(3) 0.010(3) 0.007(3)
C27 0.078(4) 0.087(4) 0.060(4) 0.003(3) 0.017(3) 0.020(3)
C28 0.075(3) 0.069(3) 0.058(4) -0.002(3) 0.018(3) 0.002(3)
C29 0.082(4) 0.073(3) 0.088(5) -0.012(3) 0.035(3) -0.016(3)
C30 0.063(3) 0.082(4) 0.094(5) -0.022(3) 0.025(3) -0.018(3)
C31 0.105(4) 0.072(3) 0.112(5) 0.028(3) 0.039(3) -0.003(3)
C32 0.090(4) 0.048(3) 0.066(4) 0.001(2) 0.036(3) -0.005(3)
C33 0.073(3) 0.069(3) 0.073(4) 0.000(3) 0.031(3) -0.007(3)
C34 0.059(3) 0.066(3) 0.066(4) -0.013(3) 0.020(3) 0.002(2)
C35 0.064(3) 0.105(4) 0.113(6) 0.004(4) 0.011(3) -0.008(3)
Cu1 0.0620(3) 0.0541(3) 0.0613(4) 0.0050(3) 0.0158(3) -0.0017(3)
N1 0.081(3) 0.087(3) 0.094(4) -0.014(3) 0.033(3) -0.021(3)
N2 0.100(4) 0.070(3) 0.113(5) 0.000(3) 0.060(3) -0.010(3)
N3 0.053(2) 0.055(2) 0.056(3) 0.0003(19) 0.0148(19) 0.0022(18)
N4 0.068(2) 0.052(2) 0.046(3) 0.0031(18) 0.017(2) 0.0045(18)
Ni1 0.0826(5) 0.0629(3) 0.0712(5) -0.0035(3) 0.0382(4) 0.0005(3)
O1 0.078(2) 0.070(2) 0.058(2) 0.0112(17) 0.0156(19) 0.0044(17)
O2 0.075(2) 0.0642(18) 0.062(3) 0.0058(17) 0.0184(18) 0.0001(16)
O1W 0.072(2) 0.0586(18) 0.061(3) 0.0039(17) 0.0176(19) 0.0061(16)
O3 0.077(2) 0.0705(19) 0.065(3) 0.0111(18) 0.0233(18) 0.0123(17)
O4 0.092(3) 0.084(2) 0.070(3) 0.010(2) 0.015(2) 0.012(2)
O5 0.069(2) 0.0608(18) 0.077(3) 0.0136(16) 0.0228(17) -0.0054(16)
O6 0.0556(19) 0.0709(19) 0.084(3) 0.0127(19) 0.0133(17) -0.0088(18)
O7 0.078(9) 0.241(15) 0.186(17) -0.094(13) -0.067(10) 0.015(9)
O8 0.174(5) 0.091(3) 0.286(8) 0.019(4) 0.032(5) -0.048(3)
O9 0.092(9) 0.117(9) 0.181(15) 0.099(11) -0.020(8) -0.005(6)
O10 0.073(8) 0.154(13) 0.40(4) -0.142(18) -0.038(13) 0.033(8)
O11 0.63(5) 0.29(2) 0.33(4) 0.04(2) 0.42(4) 0.05(3)
O13 0.037(5) 0.131(9) 0.25(2) 0.049(11) 0.034(8) -0.008(5)
O14 0.48(4) 0.213(18) 0.20(2) 0.007(17) 0.21(2) -0.04(2)
Cl1 0.0701(10) 0.0756(9) 0.1196(17) 0.0170(10) 0.0071(10) -0.0066(8)

loop_
_atom_type_symbol
_atom_type_description
_atom_type_scat_dispersion_real
_atom_type_scat_dispersion_imag
_atom_type_scat_source
C C 0.0033 0.0016 'International Tables Vol C Tables 4.2.6.8 and 6.1.1.4'
H H 0.0000 0.0000 'International Tables Vol C Tables 4.2.6.8 and 6.1.1.4'
Cu Cu 0.3201 1.2651 'International Tables Vol C Tables 4.2.6.8 and 6.1.1.4'
N N 0.0061 0.0033 'International Tables Vol C Tables 4.2.6.8 and 6.1.1.4'
Ni Ni 0.3393 1.1124 'International Tables Vol C Tables 4.2.6.8 and 6.1.1.4'
O O 0.0106 0.0060 'International Tables Vol C Tables 4.2.6.8 and 6.1.1.4'
Cl Cl 0.1484 0.1585 'International Tables Vol C Tables 4.2.6.8 and 6.1.1.4'

loop_
_geom_angle_atom_site_label_1
_geom_angle_atom_site_label_2
_geom_angle_atom_site_label_3
_geom_angle
_geom_angle_site_symmetry_1
_geom_angle_site_symmetry_3
_geom_angle_publ_flag
C3 C2 O1 124.0(5) . . ?
C3 C2 C7 121.4(5) . . ?
O1 C2 C7 114.6(4) . . ?
C2 C3 C4 121.0(5) . . ?
C5 C4 C3 118.8(6) . . ?
C4 C5 C6 121.3(6) . . ?
C7 C6 C5 120.7(6) . . ?
C7 C6 C8 120.3(5) . . ?
C5 C6 C8 119.0(6) . . ?
O2 C7 C6 124.9(5) . . ?
O2 C7 C2 118.3(4) . . ?
C6 C7 C2 116.8(5) . . ?
N1 C8 C6 125.0(5) . . ?
C10 C9 N1 109.5(6) . . ?
C9 C10 N2 111.8(6) . . ?
N2 C11 C12 128.1(5) . . ?
C11 C12 C17 119.9(5) . . ?
C11 C12 C13 118.7(6) . . ?
C17 C12 C13 121.4(6) . . ?
C14 C13 C12 120.3(6) . . ?
C13 C14 C15 120.2(6) . . ?
C16 C15 C14 120.7(6) . . ?
O4 C16 C15 125.3(6) . . ?
O4 C16 C17 113.6(4) . . ?
C15 C16 C17 121.2(5) . . ?
O3 C17 C12 125.0(5) . . ?
O3 C17 C16 118.9(4) . . ?
C12 C17 C16 116.1(5) . . ?
N3 C19 C20 123.1(4) . . ?
C21 C20 C19 119.4(4) . . ?
C20 C21 C22 119.7(4) . . ?
C21 C22 C23 117.4(4) . . ?
C21 C22 C29 125.1(5) . . ?
C23 C22 C29 117.5(5) . . ?
N3 C23 C22 122.2(4) . . ?
N3 C23 C24 117.2(4) . . ?
C22 C23 C24 120.6(4) . . ?
N4 C24 C25 123.2(4) . . ?
N4 C24 C23 116.0(4) . . ?
C25 C24 C23 120.8(4) . . ?
C26 C25 C24 117.0(5) . . ?
C26 C25 C30 125.8(5) . . ?
C24 C25 C30 117.2(4) . . ?
C27 C26 C25 119.8(5) . . ?
C26 C27 C28 119.3(5) . . ?
N4 C28 C27 123.0(5) . . ?
C30 C29 C22 121.9(5) . . ?
C29 C30 C25 122.0(5) . . ?
O5 C32 C33 125.0(4) . . ?
O5 C32 C31 115.8(5) . . ?
C33 C32 C31 119.3(4) . . ?
C32 C33 C34 125.4(4) . . ?
O6 C34 C33 124.3(4) . . ?
O6 C34 C35 116.7(5) . . ?
C33 C34 C35 118.9(5) . . ?
O5 Cu1 O6 94.06(13) . . ?
O5 Cu1 N4 91.16(14) . . ?
O6 Cu1 N4 170.28(14) . . ?
O5 Cu1 N3 165.28(15) . . ?
O6 Cu1 N3 90.76(14) . . ?
N4 Cu1 N3 82.24(15) . . ?
O5 Cu1 O1W 97.96(14) . . ?
O6 Cu1 O1W 95.84(14) . . ?
N4 Cu1 O1W 91.55(13) . . ?
N3 Cu1 O1W 95.36(14) . . ?
C8 N1 C9 117.2(5) . . ?
C8 N1 Ni1 128.7(4) . . ?
C9 N1 Ni1 114.1(5) . . ?
C11 N2 C10 122.8(5) . . ?
C11 N2 Ni1 125.4(4) . . ?
C10 N2 Ni1 111.7(4) . . ?
C19 N3 C23 118.2(4) . . ?
C19 N3 Cu1 129.8(3) . . ?
C23 N3 Cu1 112.0(3) . . ?
C28 N4 C24 117.6(4) . . ?
C28 N4 Cu1 129.9(3) . . ?
C24 N4 Cu1 112.4(3) . . ?
N1 Ni1 O3 179.05(19) . . ?
N1 Ni1 N2 85.9(2) . . ?
O3 Ni1 N2 94.4(2) . . ?
N1 Ni1 O2 93.52(19) . . ?
O3 Ni1 O2 86.24(14) . . ?
N2 Ni1 O2 177.90(19) . . ?
C2 O1 C1 117.8(4) . . ?
C7 O2 Ni1 127.2(3) . . ?
C17 O3 Ni1 127.2(3) . . ?
C16 O4 C18 117.3(4) . . ?
C32 O5 Cu1 125.0(3) . . ?
C34 O6 Cu1 125.6(3) . . ?
O13 O7 Cl1 67.5(11) . . ?
O13 O7 O11 126.4(18) . . ?
Cl1 O7 O11 59.8(13) . . ?
O10 O9 Cl1 62.9(9) . . ?
O10 O9 O14 121.7(14) . . ?
Cl1 O9 O14 59.4(9) . . ?
O9 O10 O11 118.2(19) . . ?
O9 O10 Cl1 61.9(10) . . ?
O11 O10 Cl1 59.3(10) . . ?
O10 O11 Cl1 62.7(13) . . ?
O10 O11 O7 103.3(16) . . ?
Cl1 O11 O7 59.5(8) . . ?
O7 O13 Cl1 63.6(8) . . ?
O7 O13 O14 118.1(16) . . ?
Cl1 O13 O14 57.4(10) . . ?
Cl1 O14 O9 57.5(10) . . ?
Cl1 O14 O13 56.0(9) . . ?
O9 O14 O13 96.0(14) . . ?
O7 Cl1 O11 60.6(14) . . ?
O7 Cl1 O8 123.4(9) . . ?
O11 Cl1 O8 97.3(10) . . ?
O7 Cl1 O9 116.6(12) . . ?
O11 Cl1 O9 110.6(14) . . ?
O8 Cl1 O9 120.0(7) . . ?
O7 Cl1 O13 48.9(8) . . ?
O11 Cl1 O13 109.0(17) . . ?
O8 Cl1 O13 112.1(6) . . ?
O9 Cl1 O13 107.2(8) . . ?
O7 Cl1 O10 100.8(9) . . ?
O11 Cl1 O10 58.0(13) . . ?
O8 Cl1 O10 109.6(9) . . ?
O9 Cl1 O10 55.2(11) . . ?
O13 Cl1 O10 137.7(11) . . ?
O7 Cl1 O14 113.0(12) . . ?
O11 Cl1 O14 169.1(12) . . ?
O8 Cl1 O14 93.6(8) . . ?
O9 Cl1 O14 63.1(10) . . ?
O13 Cl1 O14 66.6(12) . . ?
O10 Cl1 O14 117.8(14) . . ?

loop_
_geom_bond_atom_site_label_1
_geom_bond_atom_site_label_2
_geom_bond_distance
_geom_bond_site_symmetry_2
_geom_bond_publ_flag
C1 O1 1.435(5) . ?
C2 C3 1.358(6) . ?
C2 O1 1.362(5) . ?
C2 C7 1.424(6) . ?
C3 C4 1.402(7) . ?
C4 C5 1.360(8) . ?
C5 C6 1.401(7) . ?
C6 C7 1.400(6) . ?
C6 C8 1.429(8) . ?
C7 O2 1.312(5) . ?
C8 N1 1.289(7) . ?
C9 C10 1.356(8) . ?
C9 N1 1.492(7) . ?
C10 N2 1.495(7) . ?
C11 N2 1.298(7) . ?
C11 C12 1.395(7) . ?
C12 C17 1.409(7) . ?
C12 C13 1.413(8) . ?
C13 C14 1.339(7) . ?
C14 C15 1.393(8) . ?
C15 C16 1.377(7) . ?
C16 O4 1.365(6) . ?
C16 C17 1.420(7) . ?
C17 O3 1.316(5) . ?
C18 O4 1.433(5) . ?
C19 N3 1.316(5) . ?
C19 C20 1.390(6) . ?
C20 C21 1.353(6) . ?
C21 C22 1.396(6) . ?
C22 C23 1.407(6) . ?
C22 C29 1.433(6) . ?
C23 N3 1.355(5) . ?
C23 C24 1.415(6) . ?
C24 N4 1.365(5) . ?
C24 C25 1.405(6) . ?
C25 C26 1.389(7) . ?
C25 C30 1.440(7) . ?
C26 C27 1.362(7) . ?
C27 C28 1.403(6) . ?
C28 N4 1.311(5) . ?
C29 C30 1.330(7) . ?
C31 C32 1.508(6) . ?
C32 O5 1.272(5) . ?
C32 C33 1.384(6) . ?
C33 C34 1.393(7) . ?
C34 O6 1.268(5) . ?
C34 C35 1.504(6) . ?
Cu1 O5 1.912(3) . ?
Cu1 O6 1.912(3) . ?
Cu1 N4 1.998(4) . ?
Cu1 N3 2.004(3) . ?
Cu1 O1W 2.261(3) . ?
N1 Ni1 1.824(5) . ?
N2 Ni1 1.856(4) . ?
Ni1 O3 1.851(3) . ?
Ni1 O2 1.864(3) . ?
O7 O13 1.116(18) . ?
O7 Cl1 1.326(12) . ?
O7 O11 1.34(3) . ?
O8 Cl1 1.359(4) . ?
O9 O10 1.27(3) . ?
O9 Cl1 1.363(10) . ?
O9 O14 1.44(2) . ?
O10 O11 1.31(3) . ?
O10 Cl1 1.375(14) . ?
O11 Cl1 1.331(16) . ?
O13 Cl1 1.367(9) . ?
O13 O14 1.51(3) . ?
O14 Cl1 1.390(18) . ?
